data_7209083
loop_
_publ_author_name
'Babu, N. Jagadeesh'
'Sanphui, Palash'
'Nath, Naba K.'
'Khandavilli, U. B. Rao'
'Nangia, Ashwini'

_publ_section_title
;
 Temozolomide hydrochloride dihydrate
;
_journal_issue 4
_journal_name_full CrystEngComm
_journal_page_first 666
_journal_paper_doi 10.1039/c2ce26528a
_journal_volume 15
_journal_year 2013
_chemical_formula_moiety 'C6H7N6O2,C6H6N6O2, 2(Cl),H3O,3(H2O'
_chemical_formula_sum 'C12 H22 Cl2 N12 O8'
_chemical_formula_weight 533.32
_chemical_name_systematic
;
?
;
_space_group_IT_number 2
_symmetry_cell_setting triclinic
_symmetry_space_group_name_Hall '-P 1'
_symmetry_space_group_name_H-M 'P -1'
_atom_sites_solution_hydrogens geom
_atom_sites_solution_primary direct
_atom_sites_solution_secondary difmap
_audit_creation_method SHELXL-97
_cell_angle_alpha 97.80(4)
_cell_angle_beta 90.44(4)
_cell_angle_gamma 98.27(4)
_cell_formula_units_Z 2
_cell_length_a 6.453(15)
_cell_length_b 10.37(2)
_cell_length_c 17.84(4)
_cell_measurement_reflns_used 1367
_cell_measurement_temperature 446(2)
_cell_measurement_theta_max 20.32
_cell_measurement_theta_min 2.45
_cell_volume 1170(4)
_computing_cell_refinement 'Bruker SMART'
_computing_data_collection 'Bruker SMART'
_computing_data_reduction 'Bruker SAINT'
_computing_molecular_graphics 'Bruker SHELXTL'
_computing_publication_material 'Bruker SHELXTL'
_computing_structure_refinement 'SHELXL-97 (Sheldrick, 1997)'
_computing_structure_solution 'SHELXS-97 (Sheldrick, 1990)'
_diffrn_ambient_temperature 100(2)
_diffrn_measured_fraction_theta_full 0.995
_diffrn_measured_fraction_theta_max 0.995
_diffrn_measurement_device_type 'CCD area detector'
_diffrn_measurement_method 'phi and omega scans'
_diffrn_radiation_monochromator graphite
_diffrn_radiation_source 'fine-focus sealed tube'
_diffrn_radiation_type MoK\a
_diffrn_radiation_wavelength 0.71073
_diffrn_reflns_av_R_equivalents 0.1006
_diffrn_reflns_av_sigmaI/netI 0.1237
_diffrn_reflns_limit_h_max 7
_diffrn_reflns_limit_h_min -7
_diffrn_reflns_limit_k_max 12
_diffrn_reflns_limit_k_min -12
_diffrn_reflns_limit_l_max 21
_diffrn_reflns_limit_l_min -21
_diffrn_reflns_number 10750
_diffrn_reflns_theta_full 25.00
_diffrn_reflns_theta_max 25.00
_diffrn_reflns_theta_min 1.15
_exptl_absorpt_coefficient_mu 0.342
_exptl_absorpt_correction_T_max 0.9537
_exptl_absorpt_correction_T_min 0.8984
_exptl_absorpt_correction_type multi-scan
_exptl_absorpt_process_details 'Bruker AXS SADABS program'
_exptl_crystal_colour colourless
_exptl_crystal_density_diffrn 1.513
_exptl_crystal_density_method 'not measured'
_exptl_crystal_description needle
_exptl_crystal_F_000 552
_exptl_crystal_size_max 0.32
_exptl_crystal_size_mid 0.18
_exptl_crystal_size_min 0.14
_refine_diff_density_max 0.541
_refine_diff_density_min -0.489
_refine_diff_density_rms 0.127
_refine_ls_extinction_method none
_refine_ls_goodness_of_fit_ref 1.183
_refine_ls_hydrogen_treatment mixed
_refine_ls_matrix_type full
_refine_ls_number_parameters 360
_refine_ls_number_reflns 4115
_refine_ls_number_restraints 19
_refine_ls_restrained_S_all 1.180
_refine_ls_R_factor_all 0.1885
_refine_ls_R_factor_gt 0.1274
_refine_ls_shift/su_max 0.000
_refine_ls_shift/su_mean 0.000
_refine_ls_structure_factor_coef Fsqd
_refine_ls_weighting_details 'calc w=1/[\s^2^(Fo^2^)+(0.1144P)^2^+3.5904P] where P=(Fo^2^+2Fc^2^)/3'
_refine_ls_weighting_scheme calc
_refine_ls_wR_factor_gt 0.2859
_refine_ls_wR_factor_ref 0.3157
_reflns_number_gt 2606
_reflns_number_total 4115
_reflns_threshold_expression >2sigma(I)
_cod_data_source_file c2ce26528a.txt
_cod_data_source_block an1399_m_TMZ_HCl_2H2O
_cod_depositor_comments
;
The following automatic conversions were performed:

'_symmetry_cell_setting' value 'Triclinic' changed to 'triclinic'
according to /home/saulius/struct/CIF-dictionaries/cif_core.dic
dictionary named 'cif_core.dic' version 2.4.2 from 2011-04-26.

Automatic conversion script
Id: cif_fix_values 1891 2012-01-12 08:04:46Z andrius 
;
_cod_original_cell_volume 1171(5)
_cod_database_code 7209083

loop_
_symmetry_equiv_pos_as_xyz
'x, y, z'
'-x, -y, -z'

loop_
_atom_site_label
_atom_site_type_symbol
_atom_site_fract_x
_atom_site_fract_y
_atom_site_fract_z
_atom_site_U_iso_or_equiv
_atom_site_adp_type
_atom_site_occupancy
_atom_site_symmetry_multiplicity
_atom_site_calc_flag
_atom_site_refinement_flags
Cl1 Cl 0.3889(4) 0.0921(2) 0.65597(14) 0.0597(8) Uani 1 1 d .
Cl2 Cl 0.2105(4) 0.6143(3) 0.66859(16) 0.0616(8) Uani 1 1 d D
O4 O 0.0427(10) 0.6331(6) 0.1071(3) 0.0525(17) Uani 1 1 d .
O3 O 0.3361(10) 1.0680(6) -0.1150(3) 0.0483(16) Uani 1 1 d .
N9 N 0.1598(11) 0.7523(6) 0.0125(4) 0.0347(16) Uani 1 1 d .
N10 N 0.1321(11) 0.8579(7) 0.1330(4) 0.0413(18) Uani 1 1 d .
N8 N 0.2044(12) 0.7211(6) -0.1092(4) 0.0423(18) Uani 1 1 d .
N11 N 0.1883(12) 0.9773(6) 0.1107(4) 0.0414(18) Uani 1 1 d .
N12 N 0.2270(11) 0.9889(6) 0.0423(4) 0.0396(17) Uani 1 1 d .
C9 C 0.2159(13) 0.8755(7) -0.0088(5) 0.0328(19) Uani 1 1 d .
C11 C 0.1058(13) 0.7375(8) 0.0873(5) 0.038(2) Uani 1 1 d .
C8 C 0.2438(12) 0.8528(7) -0.0856(4) 0.0295(18) Uani 1 1 d .
N7 N 0.3031(14) 0.8992(8) -0.2091(4) 0.048(2) Uani 1 1 d D
C7 C 0.3013(13) 0.9489(8) -0.1386(5) 0.0353(19) Uani 1 1 d .
C12 C 0.0898(17) 0.8615(9) 0.2139(5) 0.052(2) Uani 1 1 d .
H12A H 0.0087 0.9305 0.2296 0.077 Uiso 1 1 calc R
H12B H 0.2199 0.8775 0.2424 0.077 Uiso 1 1 calc R
H12C H 0.0131 0.7787 0.2226 0.077 Uiso 1 1 calc R
C10 C 0.1545(14) 0.6646(8) -0.0494(5) 0.042(2) Uani 1 1 d .
H4 H 0.1197 0.5742 -0.0501 0.051 Uiso 1 1 calc R
O10 O 0.3309(18) 0.8121(9) 0.5586(5) 0.091(3) Uani 1 1 d D
O9 O 0.6800(12) 0.7268(6) -0.0094(4) 0.0499(17) Uani 1 1 d D
O1 O 0.5066(10) 0.4384(6) 0.9170(3) 0.0505(17) Uani 1 1 d .
N2 N 0.6649(12) 0.6493(6) 0.8458(4) 0.0377(17) Uani 1 1 d D
N3 N 0.7197(11) 0.6651(6) 0.7299(4) 0.0352(16) Uani 1 1 d .
N6 N 0.6201(12) 0.4422(7) 0.6704(4) 0.0458(19) Uani 1 1 d .
O2 O 0.8210(11) 0.8259(6) 0.6562(4) 0.0579(19) Uani 1 1 d .
C2 C 0.6111(13) 0.5241(8) 0.8071(4) 0.0349(19) Uani 1 1 d .
N4 N 0.7253(11) 0.6092(7) 0.6016(4) 0.0404(18) Uani 1 1 d .
N1 N 0.4723(13) 0.2991(7) 0.8072(4) 0.0457(19) Uani 1 1 d D
C3 C 0.6434(14) 0.5323(7) 0.7333(4) 0.035(2) Uani 1 1 d .
N5 N 0.6603(13) 0.4792(7) 0.6065(4) 0.051(2) Uani 1 1 d .
C4 C 0.7333(13) 0.7327(8) 0.7995(4) 0.035(2) Uani 1 1 d .
H10 H 0.7820 0.8218 0.8125 0.043 Uiso 1 1 calc R
C5 C 0.7648(15) 0.7139(9) 0.6601(5) 0.046(2) Uani 1 1 d .
C1 C 0.5233(15) 0.4161(8) 0.8491(5) 0.042(2) Uani 1 1 d .
C6 C 0.7667(18) 0.6381(11) 0.5254(5) 0.065(3) Uani 1 1 d .
H6A H 0.6851 0.5723 0.4898 0.098 Uiso 1 1 calc R
H6B H 0.9129 0.6383 0.5158 0.098 Uiso 1 1 calc R
H6C H 0.7295 0.7229 0.5203 0.098 Uiso 1 1 calc R
O8 O 0.2262(15) 0.8373(8) 0.4311(5) 0.085(3) Uani 1 1 d D
O11 O 0.0771(12) 0.3023(8) 0.6425(5) 0.075(2) Uani 1 1 d D
H7A H 0.352(12) 0.959(6) -0.237(4) 0.04(2) Uiso 1 1 d D
H7B H 0.227(12) 0.828(5) -0.232(4) 0.05(3) Uiso 1 1 d D
H2 H 0.673(12) 0.678(7) 0.8943(11) 0.03(2) Uiso 1 1 d D
H1A H 0.479(13) 0.290(8) 0.7581(8) 0.037 Uiso 1 1 d D
H1B H 0.399(11) 0.241(6) 0.831(4) 0.037 Uiso 1 1 d D
H9A H 0.700(16) 0.801(4) 0.014(5) 0.06(3) Uiso 1 1 d D
H9B H 0.633(19) 0.663(7) 0.011(6) 0.10(5) Uiso 1 1 d D
H8A H 0.142(15) 0.784(9) 0.404(4) 0.125 Uiso 1 1 d D
H10A H 0.329(18) 0.877(6) 0.591(4) 0.07(4) Uiso 1 1 d D
H8C H 0.329(9) 0.850(13) 0.405(4) 0.12(6) Uiso 1 1 d D
H11A H 0.172(7) 0.257(5) 0.638(9) 0.146 Uiso 1 1 d D
H11B H 0.137(10) 0.3783(12) 0.651(9) 0.146 Uiso 1 1 d D
H8B H 0.246(13) 0.822(9) 0.474(2) 0.06(4) Uiso 1 1 d D
H10B H 0.31(6) 0.76(2) 0.587(14) 0.36(19) Uiso 1 1 d D

loop_
_atom_site_aniso_label
_atom_site_aniso_U_11
_atom_site_aniso_U_22
_atom_site_aniso_U_33
_atom_site_aniso_U_23
_atom_site_aniso_U_13
_atom_site_aniso_U_12
Cl1 0.0742(19) 0.0459(14) 0.0542(15) 0.0005(11) 0.0140(13) -0.0019(12)
Cl2 0.0548(17) 0.0563(16) 0.0766(18) 0.0035(13) 0.0023(13) 0.0227(13)
O4 0.065(5) 0.039(4) 0.052(4) 0.010(3) 0.011(3) -0.002(3)
O3 0.071(5) 0.034(4) 0.039(3) 0.003(3) 0.003(3) 0.004(3)
N9 0.039(4) 0.020(3) 0.044(4) 0.003(3) 0.003(3) 0.001(3)
N10 0.040(5) 0.033(4) 0.050(4) 0.005(3) 0.008(3) 0.003(3)
N8 0.052(5) 0.027(4) 0.046(4) 0.001(3) 0.008(4) 0.005(3)
N11 0.052(5) 0.029(4) 0.045(4) 0.004(3) 0.011(4) 0.010(3)
N12 0.041(4) 0.026(4) 0.054(5) 0.010(3) 0.003(3) 0.009(3)
C9 0.035(5) 0.020(4) 0.044(5) 0.007(4) -0.002(4) 0.004(3)
C11 0.035(5) 0.031(5) 0.049(5) 0.008(4) -0.001(4) 0.003(4)
C8 0.031(5) 0.020(4) 0.037(5) -0.003(3) 0.004(3) 0.006(3)
N7 0.064(6) 0.040(5) 0.042(5) 0.013(4) 0.008(4) 0.006(4)
C7 0.030(5) 0.032(5) 0.042(5) -0.004(4) 0.000(4) 0.004(4)
C12 0.069(7) 0.043(5) 0.044(5) 0.004(4) 0.011(5) 0.013(5)
C10 0.055(6) 0.024(4) 0.048(5) 0.007(4) 0.003(4) 0.001(4)
O10 0.140(9) 0.065(6) 0.054(5) -0.018(5) 0.002(5) -0.007(6)
O9 0.075(5) 0.028(4) 0.045(4) 0.003(3) 0.014(3) 0.004(3)
O1 0.073(5) 0.045(4) 0.035(4) 0.012(3) 0.016(3) 0.009(3)
N2 0.050(5) 0.027(4) 0.033(4) -0.004(3) 0.006(3) 0.004(3)
N3 0.038(4) 0.028(4) 0.043(4) 0.012(3) 0.007(3) 0.007(3)
N6 0.057(5) 0.041(4) 0.037(4) 0.001(4) 0.011(4) 0.003(4)
O2 0.075(5) 0.038(4) 0.061(4) 0.017(3) 0.011(4) 0.000(3)
C2 0.035(5) 0.035(5) 0.036(5) -0.006(4) -0.003(4) 0.016(4)
N4 0.038(4) 0.046(4) 0.036(4) 0.003(4) 0.003(3) 0.003(3)
N1 0.065(6) 0.034(4) 0.039(4) 0.009(4) 0.012(4) 0.005(4)
C3 0.047(6) 0.020(4) 0.037(5) -0.004(4) 0.002(4) 0.009(4)
N5 0.061(6) 0.036(4) 0.048(5) -0.008(4) -0.001(4) -0.004(4)
C4 0.040(5) 0.023(4) 0.039(5) -0.007(4) 0.008(4) 0.001(4)
C5 0.041(6) 0.045(6) 0.056(6) 0.011(5) 0.007(4) 0.018(5)
C1 0.050(6) 0.032(5) 0.048(6) 0.012(4) 0.010(4) 0.011(4)
C6 0.074(8) 0.073(7) 0.049(6) 0.014(5) 0.003(5) 0.004(6)
O8 0.088(7) 0.092(7) 0.067(6) 0.007(5) 0.014(5) -0.005(5)
O11 0.072(5) 0.063(5) 0.092(6) 0.016(5) -0.009(5) 0.009(4)

loop_
_atom_type_symbol
_atom_type_description
_atom_type_scat_dispersion_real
_atom_type_scat_dispersion_imag
_atom_type_scat_source
C C 0.0033 0.0016 'International Tables Vol C Tables 4.2.6.8 and 6.1.1.4'
H H 0.0000 0.0000 'International Tables Vol C Tables 4.2.6.8 and 6.1.1.4'
N N 0.0061 0.0033 'International Tables Vol C Tables 4.2.6.8 and 6.1.1.4'
O O 0.0106 0.0060 'International Tables Vol C Tables 4.2.6.8 and 6.1.1.4'
Cl Cl 0.1484 0.1585 'International Tables Vol C Tables 4.2.6.8 and 6.1.1.4'

loop_
_geom_angle_atom_site_label_1
_geom_angle_atom_site_label_2
_geom_angle_atom_site_label_3
_geom_angle
C10 N9 C9 107.6(7)
C10 N9 C11 131.2(7)
C9 N9 C11 121.0(7)
N11 N10 C11 126.7(7)
N11 N10 C12 114.6(7)
C11 N10 C12 118.7(7)
C10 N8 C8 106.9(7)
N12 N11 N10 121.3(7)
N11 N12 C9 117.9(6)
C8 C9 N9 105.0(7)
C8 C9 N12 132.9(7)
N9 C9 N12 122.0(7)
O4 C11 N10 125.9(8)
O4 C11 N9 123.2(8)
N10 C11 N9 110.9(7)
N8 C8 C9 109.0(7)
N8 C8 C7 122.1(7)
C9 C8 C7 128.9(7)
C7 N7 H7A 111(6)
C7 N7 H7B 127(6)
H7A N7 H7B 117(8)
O3 C7 N7 124.5(8)
O3 C7 C8 120.2(7)
N7 C7 C8 115.2(8)
N10 C12 H12A 109.5
N10 C12 H12B 109.5
H12A C12 H12B 109.5
N10 C12 H12C 109.5
H12A C12 H12C 109.5
H12B C12 H12C 109.5
N8 C10 N9 111.5(7)
N8 C10 H4 124.3
N9 C10 H4 124.3
H10A O10 H10B 98(10)
H9A O9 H9B 122(10)
C4 N2 C2 110.8(7)
C4 N2 H2 117(5)
C2 N2 H2 132(5)
C4 N3 C3 109.8(6)
C4 N3 C5 128.0(7)
C3 N3 C5 122.2(7)
N5 N6 C3 119.3(7)
C3 C2 N2 107.0(7)
C3 C2 C1 133.7(8)
N2 C2 C1 119.2(7)
N5 N4 C5 128.4(7)
N5 N4 C6 114.5(7)
C5 N4 C6 117.1(8)
C1 N1 H1A 122(5)
C1 N1 H1B 114(5)
H1A N1 H1B 122(8)
C2 C3 N6 133.0(8)
C2 C3 N3 105.5(7)
N6 C3 N3 121.5(7)
N6 N5 N4 120.0(7)
N2 C4 N3 106.9(7)
N2 C4 H10 126.6
N3 C4 H10 126.6
O2 C5 N4 128.6(9)
O2 C5 N3 122.9(9)
N4 C5 N3 108.5(7)
O1 C1 N1 125.3(8)
O1 C1 C2 119.4(8)
N1 C1 C2 115.3(8)
N4 C6 H6A 109.5
N4 C6 H6B 109.5
H6A C6 H6B 109.5
N4 C6 H6C 109.5
H6A C6 H6C 109.5
H6B C6 H6C 109.5
H8A O8 H8C 104(3)
H8A O8 H8B 118(3)
H8C O8 H8B 117(3)
H11A O11 H11B 104.8(18)

loop_
_geom_bond_atom_site_label_1
_geom_bond_atom_site_label_2
_geom_bond_distance
O4 C11 1.201(10)
O3 C7 1.238(10)
N9 C10 1.329(11)
N9 C9 1.381(10)
N9 C11 1.406(11)
N10 N11 1.353(10)
N10 C11 1.383(11)
N10 C12 1.467(11)
N8 C10 1.306(10)
N8 C8 1.360(10)
N11 N12 1.267(10)
N12 C9 1.380(11)
C9 C8 1.377(11)
C8 C7 1.476(11)
N7 C7 1.294(11)
N7 H7A 0.870(10)
N7 H7B 0.870(10)
C12 H12A 0.9600
C12 H12B 0.9600
C12 H12C 0.9600
C10 H4 0.9300
O10 H10A 0.820(11)
O10 H10B 0.821(11)
O9 H9A 0.819(11)
O9 H9B 0.819(11)
O1 C1 1.211(10)
N2 C4 1.311(10)
N2 C2 1.382(11)
N2 H2 0.874(11)
N3 C4 1.336(10)
N3 C3 1.404(10)
N3 C5 1.423(11)
N6 N5 1.269(10)
N6 C3 1.351(11)
O2 C5 1.177(10)
C2 C3 1.347(11)
C2 C1 1.480(12)
N4 N5 1.369(10)
N4 C5 1.394(12)
N4 C6 1.449(11)
N1 C1 1.332(12)
N1 H1A 0.871(11)
N1 H1B 0.873(11)
C4 H10 0.9300
C6 H6A 0.9600
C6 H6B 0.9600
C6 H6C 0.9600
O8 H8A 0.821(10)
O8 H8C 0.822(10)
O8 H8B 0.820(10)
O11 H11A 0.822(11)
O11 H11B 0.821(11)

loop_
_geom_torsion_atom_site_label_1
_geom_torsion_atom_site_label_2
_geom_torsion_atom_site_label_3
_geom_torsion_atom_site_label_4
_geom_torsion
C11 N10 N11 N12 -1.2(13)
C12 N10 N11 N12 -179.2(8)
N10 N11 N12 C9 -1.8(12)
C10 N9 C9 C8 -0.5(9)
C11 N9 C9 C8 -176.1(7)
C10 N9 C9 N12 177.2(8)
C11 N9 C9 N12 1.7(12)
N11 N12 C9 C8 178.6(9)
N11 N12 C9 N9 1.6(12)
N11 N10 C11 O4 -174.8(9)
C12 N10 C11 O4 3.1(13)
N11 N10 C11 N9 4.1(12)
C12 N10 C11 N9 -178.0(7)
C10 N9 C11 O4 0.5(15)
C9 N9 C11 O4 174.8(8)
C10 N9 C11 N10 -178.5(8)
C9 N9 C11 N10 -4.1(11)
C10 N8 C8 C9 -0.1(10)
C10 N8 C8 C7 -178.7(8)
N9 C9 C8 N8 0.4(9)
N12 C9 C8 N8 -177.0(9)
N9 C9 C8 C7 178.9(8)
N12 C9 C8 C7 1.5(15)
N8 C8 C7 O3 -180.0(8)
C9 C8 C7 O3 1.7(13)
N8 C8 C7 N7 2.6(12)
C9 C8 C7 N7 -175.7(9)
C8 N8 C10 N9 -0.2(10)
C9 N9 C10 N8 0.5(10)
C11 N9 C10 N8 175.4(8)
C4 N2 C2 C3 -1.6(10)
C4 N2 C2 C1 -178.0(8)
N2 C2 C3 N6 179.2(9)
C1 C2 C3 N6 -5.2(18)
N2 C2 C3 N3 0.6(9)
C1 C2 C3 N3 176.3(9)
N5 N6 C3 C2 178.9(9)
N5 N6 C3 N3 -2.7(13)
C4 N3 C3 C2 0.4(9)
C5 N3 C3 C2 -177.4(7)
C4 N3 C3 N6 -178.3(8)
C5 N3 C3 N6 3.8(12)
C3 N6 N5 N4 -0.4(13)
C5 N4 N5 N6 3.0(14)
C6 N4 N5 N6 179.8(9)
C2 N2 C4 N3 1.8(10)
C3 N3 C4 N2 -1.4(9)
C5 N3 C4 N2 176.3(8)
N5 N4 C5 O2 179.8(9)
C6 N4 C5 O2 3.1(14)
N5 N4 C5 N3 -1.8(12)
C6 N4 C5 N3 -178.6(8)
C4 N3 C5 O2 -0.5(14)
C3 N3 C5 O2 177.0(9)
C4 N3 C5 N4 -178.9(8)
C3 N3 C5 N4 -1.5(11)
C3 C2 C1 O1 -177.7(9)
N2 C2 C1 O1 -2.5(13)
C3 C2 C1 N1 3.7(15)
N2 C2 C1 N1 178.9(8)
